data_7055206
loop_
_publ_author_name
'Yao, Wan-Ting'
'Luo, Ming-Biao'
'Feng, Xue-Feng'
'Meng, Pan-Pan'
'Gong, Le-Le'
'Luo, Feng'

_publ_section_title
;
 Construction of structural diversity and fine-tuned porosity in acylamide
 MOFs by a synthetic approach
;
_journal_issue 3
_journal_name_full 'New J. Chem.'
_journal_page_first 2021
_journal_paper_doi 10.1039/C5NJ02634B
_journal_volume 40
_journal_year 2016
_chemical_formula_sum 'C152 H104 N23 O24 Zn4'
_chemical_formula_weight 2898.06
_chemical_name_systematic Zn4(AzDC)4(L)4(DMF)4.5
_space_group_IT_number 15
_symmetry_cell_setting monoclinic
_symmetry_space_group_name_Hall '-C 2yc'
_symmetry_space_group_name_H-M 'C 1 2/c 1'
_atom_sites_solution_hydrogens geom
_atom_sites_solution_primary direct
_atom_sites_solution_secondary difmap
_audit_block_doi 10.5517/cc1jgf4k
_audit_creation_method SHELXL-97
_audit_update_record
;
2015-07-21 deposited with the CCDC.
2015-12-02 downloaded from the CCDC.
;
_cell_angle_alpha 90.00
_cell_angle_beta 96.338(4)
_cell_angle_gamma 90.00
_cell_formula_units_Z 4
_cell_length_a 16.8330(14)
_cell_length_b 29.227(2)
_cell_length_c 53.531(4)
_cell_measurement_reflns_used 9970
_cell_measurement_temperature 296(2)
_cell_measurement_theta_max 20.36
_cell_measurement_theta_min 2.26
_cell_volume 26175(3)
_computing_cell_refinement 'Bruker SMART'
_computing_data_collection 'Bruker SMART'
_computing_data_reduction 'Bruker SAINT'
_computing_molecular_graphics 'Bruker SHELXTL'
_computing_publication_material 'Bruker SHELXTL'
_computing_structure_refinement 'SHELXL-97 (Sheldrick, 1997)'
_computing_structure_solution 'SHELXS-97 (Sheldrick, 1990)'
_diffrn_ambient_temperature 296(2)
_diffrn_measured_fraction_theta_full 0.457
_diffrn_measured_fraction_theta_max 0.457
_diffrn_measurement_device_type 'CCD area detector'
_diffrn_measurement_method 'phi and omega scans'
_diffrn_radiation_monochromator graphite
_diffrn_radiation_source 'fine-focus sealed tube'
_diffrn_radiation_type MoK\a
_diffrn_radiation_wavelength 0.71073
_diffrn_reflns_av_R_equivalents 0.0731
_diffrn_reflns_av_sigmaI/netI 0.0971
_diffrn_reflns_limit_h_max 10
_diffrn_reflns_limit_h_min -12
_diffrn_reflns_limit_k_max 33
_diffrn_reflns_limit_k_min -30
_diffrn_reflns_limit_l_max 63
_diffrn_reflns_limit_l_min -62
_diffrn_reflns_number 27947
_diffrn_reflns_theta_full 24.98
_diffrn_reflns_theta_max 24.98
_diffrn_reflns_theta_min 0.77
_exptl_absorpt_coefficient_mu 0.405
_exptl_absorpt_correction_T_max 0.9307
_exptl_absorpt_correction_T_min 0.9234
_exptl_absorpt_correction_type multi-scan
_exptl_crystal_colour 'orange '
_exptl_crystal_density_diffrn 0.735
_exptl_crystal_density_method 'not measured'
_exptl_crystal_description Flake
_exptl_crystal_F_000 5956
_exptl_crystal_preparation 'Selective gas adsorption'
_exptl_crystal_recrystallization_method 'Hydrothermal method '
_exptl_crystal_size_max 0.20
_exptl_crystal_size_mid 0.20
_exptl_crystal_size_min 0.18
_refine_diff_density_max 1.290
_refine_diff_density_min -1.540
_refine_diff_density_rms 0.139
_refine_ls_extinction_method none
_refine_ls_goodness_of_fit_ref 1.088
_refine_ls_hydrogen_treatment mixed
_refine_ls_matrix_type full
_refine_ls_number_parameters 679
_refine_ls_number_reflns 10504
_refine_ls_number_restraints 695
_refine_ls_restrained_S_all 1.080
_refine_ls_R_factor_all 0.2007
_refine_ls_R_factor_gt 0.1719
_refine_ls_shift/su_max 0.013
_refine_ls_shift/su_mean 0.001
_refine_ls_structure_factor_coef Fsqd
_refine_ls_weighting_details 'calc w=1/[\s^2^(Fo^2^)+(0.4300P)^2^+0.0000P] where P=(Fo^2^+2Fc^2^)/3'
_refine_ls_weighting_scheme calc
_refine_ls_wR_factor_gt 0.5027
_refine_ls_wR_factor_ref 0.5265
_reflns_number_gt 6620
_reflns_number_total 10504
_reflns_threshold_expression >2sigma(I)
_cod_data_source_file c5nj02634b2.cif
_cod_data_source_block 140404lf25_0m
_cod_depositor_comments
;
The following automatic conversions were performed:

'_symmetry_cell_setting' value 'Monoclinic' changed to 'monoclinic'
according to
/usr/data/users/saulius/crontab/automatic-downloads/rss-feeds/RSC/lib/dictionaries/cif_core.dic
dictionary named 'cif_core.dic' version 2.4.2 from 2011-04-26.

Automatic conversion script
Id: cif_fix_values 4268 2015-11-12 08:31:59Z antanas 

 Adding full bibliography for 7055203--7055206.cif.
;
_cod_original_sg_symbol_H-M C2/c
_cod_database_code 7055206

loop_
_symmetry_equiv_pos_as_xyz
'x, y, z'
'-x, y, -z+1/2'
'x+1/2, y+1/2, z'
'-x+1/2, y+1/2, -z+1/2'
'-x, -y, -z'
'x, -y, z-1/2'
'-x+1/2, -y+1/2, -z'
'x+1/2, -y+1/2, z-1/2'

loop_
_atom_site_label
_atom_site_type_symbol
_atom_site_fract_x
_atom_site_fract_y
_atom_site_fract_z
_atom_site_U_iso_or_equiv
_atom_site_adp_type
_atom_site_occupancy
_atom_site_symmetry_multiplicity
_atom_site_calc_flag
_atom_site_refinement_flags
C1 C -0.3342(19) 0.0921(6) 0.1539(4) 0.060(6) Uani 1 1 d U
C2 C -0.3757(15) 0.0919(5) 0.1807(3) 0.052(5) Uani 1 1 d U
C3 C -0.4586(10) 0.1014(3) 0.17636(17) 0.079(6) Uani 1 1 d U
H3 H -0.4826 0.1089 0.1604 0.095 Uiso 1 1 calc R
C4 C -0.5027(10) 0.0989(3) 0.19680(17) 0.165(13) Uani 1 1 d RU
H4 H -0.5571 0.1054 0.1947 0.198 Uiso 1 1 d R
C5 C -0.4654(10) 0.0868(3) 0.22034(17) 0.057(5) Uani 1 1 d RU
C6 C -0.3841(10) 0.0771(3) 0.22344(17) 0.065(6) Uani 1 1 d RU
H6 H -0.3592 0.0690 0.2392 0.078 Uiso 1 1 d R
C7 C -0.3400(10) 0.0795(3) 0.20299(17) 0.095(7) Uani 1 1 d RU
H7 H -0.2856 0.0730 0.2051 0.114 Uiso 1 1 d R
C8 C -0.2786(14) 0.0186(5) 0.0963(3) 0.054(5) Uani 1 1 d U
C9 C -0.3251(16) 0.0091(7) 0.0713(3) 0.073(6) Uani 1 1 d U
C10 C -0.3547(7) 0.0455(3) 0.05570(13) 0.063(5) Uani 1 1 d U
H10 H -0.3389 0.0753 0.0598 0.075 Uiso 1 1 calc R
C11 C -0.4074(7) 0.0373(3) 0.03431(13) 0.066(5) Uani 1 1 d RU
H11 H -0.4258 0.0614 0.0239 0.079 Uiso 1 1 d R
C12 C -0.4326(7) -0.0071(3) 0.02841(13) 0.058(5) Uani 1 1 d RU
C13 C -0.4051(7) -0.0432(3) 0.04390(13) 0.071(6) Uani 1 1 d RU
H13 H -0.4220 -0.0729 0.0400 0.085 Uiso 1 1 d R
C14 C -0.3524(7) -0.0350(3) 0.06529(13) 0.070(6) Uani 1 1 d RU
H14 H -0.3340 -0.0592 0.0757 0.084 Uiso 1 1 d R
C15 C 1.1327(15) -0.0699(5) 0.1012(2) 0.071(6) Uani 1 1 d DU
C16 C 1.1050(14) -0.0534(5) 0.0750(3) 0.054(5) Uani 1 1 d U
C17 C 1.1244(7) -0.0074(3) 0.07126(13) 0.070(6) Uani 1 1 d U
H17 H 1.1546 0.0090 0.0838 0.084 Uiso 1 1 calc R
C18 C 1.0977(7) 0.0132(3) 0.04846(13) 0.057(5) Uani 1 1 d RU
H18 H 1.1091 0.0438 0.0458 0.068 Uiso 1 1 d R
C19 C 1.0539(7) -0.0120(3) 0.02968(13) 0.084(7) Uani 1 1 d RU
C20 C 1.0368(7) -0.0578(3) 0.03370(13) 0.079(6) Uani 1 1 d RU
H20 H 1.0075 -0.0747 0.0211 0.095 Uiso 1 1 d R
C21 C 1.0635(7) -0.0784(3) 0.05650(13) 0.058(5) Uani 1 1 d RU
H21 H 1.0521 -0.1090 0.0592 0.069 Uiso 1 1 d R
C22 C 1.2475(17) -0.1495(6) 0.1616(4) 0.061(6) Uani 1 1 d U
C23 C 1.3115(15) -0.1492(5) 0.1850(3) 0.051(5) Uani 1 1 d U
C24 C 1.2884(9) -0.1367(3) 0.20723(17) 0.101(7) Uani 1 1 d U
H24 H 1.2359 -0.1284 0.2089 0.121 Uiso 1 1 calc R
C25 C 1.3471(9) -0.1369(3) 0.22765(17) 0.0618(16) Uani 1 1 d RU
H25 H 1.3342 -0.1288 0.2435 0.074 Uiso 1 1 d R
C26 C 1.4251(9) -0.1490(3) 0.22436(17) 0.0618(16) Uani 1 1 d RU
C27 C 1.4444(9) -0.1610(3) 0.20064(17) 0.163(12) Uani 1 1 d RU
H27 H 1.4966 -0.1692 0.1984 0.195 Uiso 1 1 d R
C28 C 1.3857(9) -0.1609(3) 0.18022(17) 0.092(7) Uani 1 1 d RU
H28 H 1.3986 -0.1689 0.1643 0.110 Uiso 1 1 d R
C29 C 0.7593(14) -0.0481(5) 0.1888(2) 0.049(5) Uani 1 1 d U
C30 C 0.9510(7) -0.0922(2) 0.12937(12) 0.019(4) Uani 1 1 d U
H30 H 0.9591 -0.0935 0.1125 0.023 Uiso 1 1 calc R
C31 C 0.8790(7) -0.0756(2) 0.13620(12) 0.059(5) Uani 1 1 d RU
H31 H 0.8395 -0.0656 0.1239 0.071 Uiso 1 1 d R
C32 C 0.8663(7) -0.0739(2) 0.16140(12) 0.081(7) Uani 1 1 d RU
C33 C 0.9254(7) -0.0888(2) 0.17977(12) 0.078(6) Uani 1 1 d RU
H33 H 0.9169 -0.0877 0.1966 0.093 Uiso 1 1 d R
C34 C 0.9973(7) -0.1054(2) 0.17294(12) 0.057(5) Uani 1 1 d RU
H34 H 1.0369 -0.1154 0.1852 0.069 Uiso 1 1 d R
C35 C 0.1754(14) -0.0065(5) 0.1889(2) 0.045(5) Uani 1 1 d U
C36 C -0.0491(3) 0.03914(11) 0.12634(5) 0.0618(16) Uani 1 1 d U
H36 H -0.0645 0.0451 0.1094 0.074 Uiso 1 1 calc R
C37 C 0.0266(3) 0.02164(11) 0.13385(5) 0.0618(16) Uani 1 1 d RU
H37 H 0.0616 0.0157 0.1220 0.074 Uiso 1 1 d R
C38 C 0.0500(3) 0.01305(11) 0.15914(5) 0.045(4) Uani 1 1 d RU
C39 C -0.0023(3) 0.02194(11) 0.17691(5) 0.104(8) Uani 1 1 d RU
H39 H 0.0133 0.0162 0.1938 0.125 Uiso 1 1 d R
C40 C -0.0780(3) 0.03943(11) 0.16940(5) 0.119(9) Uani 1 1 d RU
H40 H -0.1130 0.0454 0.1813 0.142 Uiso 1 1 d R
C41 C 0.2558(3) -0.01780(11) 0.18860(5) 0.057(5) Uani 1 1 d RU
C42 C 0.2912(3) -0.03212(11) 0.16768(5) 0.035(4) Uani 1 1 d RU
H42 H 0.2597 -0.0384 0.1527 0.042 Uiso 1 1 d R
C43 C 0.3737(3) -0.03701(11) 0.16915(5) 0.060(5) Uani 1 1 d RU
H43 H 0.3974 -0.0466 0.1552 0.072 Uiso 1 1 d R
C44 C 0.4209(3) -0.02757(11) 0.19155(5) 0.088(7) Uani 1 1 d RU
C45 C 0.3854(3) -0.01325(11) 0.21247(5) 0.053(5) Uani 1 1 d RU
H45 H 0.4170 -0.0069 0.2275 0.064 Uiso 1 1 d R
C46 C 0.3029(3) -0.00836(11) 0.21099(5) 0.040(5) Uani 1 1 d RU
H46 H 0.2792 0.0012 0.2250 0.047 Uiso 1 1 d R
C47 C 0.5144(3) -0.03001(11) 0.19121(5) 0.052(5) Uani 1 1 d RU
C48 C 0.5460(3) -0.02135(11) 0.16878(5) 0.044(5) Uani 1 1 d RU
H48 H 0.5129 -0.0114 0.1548 0.053 Uiso 1 1 d R
C49 C 0.6272(3) -0.02760(11) 0.16726(5) 0.051(5) Uani 1 1 d RU
H49 H 0.6484 -0.0218 0.1523 0.061 Uiso 1 1 d R
C50 C 0.6767(3) -0.04251(11) 0.18818(5) 0.035(4) Uani 1 1 d RU
C51 C 0.6451(3) -0.05116(11) 0.21062(5) 0.078(6) Uani 1 1 d RU
H51 H 0.6782 -0.0611 0.2246 0.093 Uiso 1 1 d R
C52 C 0.5639(3) -0.04491(11) 0.21213(5) 0.091(7) Uani 1 1 d RU
H52 H 0.5427 -0.0507 0.2271 0.109 Uiso 1 1 d R
C53 C -0.2032(3) 0.17528(11) 0.14200(5) 0.0618(16) Uani 1 1 d RU
H53 H -0.2327 0.1656 0.1547 0.074 Uiso 1 1 d R
C54 C -0.1910(3) 0.22172(11) 0.13830(5) 0.0618(16) Uani 1 1 d RU
H54 H -0.2123 0.2431 0.1486 0.074 Uiso 1 1 d R
C55 C -0.1470(3) 0.23618(11) 0.11927(5) 0.0618(16) Uani 1 1 d RU
C56 C -0.1152(3) 0.20421(11) 0.10393(5) 0.059(5) Uani 1 1 d RU
H56 H -0.0857 0.2139 0.0912 0.071 Uiso 1 1 d R
C57 C -0.1273(3) 0.15777(11) 0.10763(5) 0.114(8) Uani 1 1 d RU
H57 H -0.1060 0.1364 0.0974 0.136 Uiso 1 1 d R
C63 C -0.1593(3) 0.37810(11) 0.10091(5) 0.057(5) Uani 1 1 d RU
H63 H -0.2076 0.3624 0.0995 0.069 Uiso 1 1 d R
C64 C -0.0876(3) 0.35406(11) 0.10384(5) 0.177(8) Uani 1 1 d RU
C65 C -0.0154(3) 0.37755(11) 0.10597(5) 0.177(8) Uani 1 1 d RU
H65 H 0.0326 0.3615 0.1079 0.212 Uiso 1 1 d R
C66 C -0.0148(3) 0.42508(11) 0.10516(5) 0.050(5) Uani 1 1 d RU
H66 H 0.0335 0.4408 0.1066 0.060 Uiso 1 1 d R
C67 C -0.0865(3) 0.44912(11) 0.10223(5) 0.046(5) Uani 1 1 d RU
C68 C -0.1587(3) 0.42563(11) 0.10010(5) 0.101(8) Uani 1 1 d RU
H68 H -0.2067 0.4417 0.0981 0.121 Uiso 1 1 d R
C69 C -0.0712(15) 0.3017(11) 0.1049(7) 0.177(8) Uani 1 1 d DU
C71 C -0.1424(8) 0.5732(3) 0.11113(13) 0.081(7) Uani 1 1 d U
H71 H -0.1854 0.5895 0.1161 0.097 Uiso 1 1 calc R
C72 C -0.1458(8) 0.5258(3) 0.10946(13) 0.085(7) Uani 1 1 d RU
H72 H -0.1912 0.5103 0.1133 0.102 Uiso 1 1 d R
C73 C -0.0814(8) 0.5015(3) 0.10207(13) 0.103(8) Uani 1 1 d RU
C74 C -0.0135(8) 0.5246(3) 0.09635(13) 0.057(5) Uani 1 1 d RU
H74 H 0.0296 0.5083 0.0914 0.068 Uiso 1 1 d R
C75 C -0.0101(8) 0.5720(3) 0.09803(13) 0.052(5) Uani 1 1 d RU
H75 H 0.0353 0.5875 0.0942 0.063 Uiso 1 1 d R
C76 C -0.0745(8) 0.5963(3) 0.10542(13) 0.23(2) Uani 1 1 d RU
C77 C -0.0738(10) 0.6463(7) 0.1013(4) 0.090(7) Uani 1 1 d DU
N1 N -0.1732(11) 0.1424(4) 0.1262(2) 0.047(3) Uani 1 1 d U
N2 N -0.1358(12) 0.2830(5) 0.1175(2) 0.063(5) Uani 1 1 d DU
H2 H -0.1678 0.3013 0.1240 0.076 Uiso 1 1 calc R
N3 N -0.5178(16) 0.0867(6) 0.2408(3) 0.095(6) Uani 1 1 d U
N4 N -0.4747(15) -0.0182(5) 0.0036(3) 0.102(6) Uani 1 1 d U
N5 N -0.1012(11) 0.0477(4) 0.1439(2) 0.056(4) Uani 1 1 d U
N6 N 0.1288(12) -0.0060(4) 0.1652(2) 0.064(5) Uani 1 1 d U
H6A H 0.1499 -0.0186 0.1529 0.077 Uiso 1 1 calc R
N7 N 0.7997(9) -0.0581(3) 0.16574(17) 0.095(6) Uani 1 1 d U
H7A H 0.7700 -0.0513 0.1521 0.114 Uiso 1 1 calc R
N8 N 1.0098(9) -0.1065(3) 0.14733(17) 0.055(4) Uani 1 1 d RU
N9 N 1.5000 -0.1478(6) 0.2500 0.054(5) Uani 1 2 d SU
N10 N 1.0203(13) 0.0094(4) 0.0060(2) 0.060(5) Uani 1 1 d U
N12 N 0.0028(5) 0.66111(19) 0.11362(10) 0.069(5) Uani 1 1 d DU
H12 H 0.0377 0.6403 0.1180 0.082 Uiso 1 1 calc R
C58 C 0.1152(5) 0.76216(19) 0.14244(10) 0.038(3) Uani 1 1 d RU
H58 H 0.1582 0.7677 0.1545 0.046 Uiso 1 1 d R
C59 C 0.0898(5) 0.71756(19) 0.13732(10) 0.087(7) Uani 1 1 d RU
H59 H 0.1157 0.6933 0.1460 0.105 Uiso 1 1 d R
C60 C 0.0256(5) 0.70926(19) 0.11924(10) 0.055(5) Uani 1 1 d RU
C61 C -0.0132(5) 0.74557(19) 0.10629(10) 0.0618(16) Uani 1 1 d RU
H61 H -0.0561 0.7400 0.0942 0.074 Uiso 1 1 d R
C62 C 0.0123(5) 0.79017(19) 0.11142(10) 0.0618(16) Uani 1 1 d RU
H62 H -0.0137 0.8145 0.1028 0.074 Uiso 1 1 d R
N11 N 0.0764(5) 0.79846(19) 0.12949(10) 0.039(4) Uani 1 1 d RU
O1 O 0.8233(11) -0.0537(5) 0.2086(2) 0.089(5) Uani 1 1 d U
O2 O 0.1461(11) 0.0024(4) 0.20749(19) 0.082(4) Uani 1 1 d U
O3 O -0.2721(11) -0.0090(4) 0.1146(3) 0.085(5) Uani 1 1 d U
O4 O -0.2421(10) 0.0597(4) 0.09821(18) 0.066(4) Uani 1 1 d U
O5 O -0.3569(8) 0.1088(3) 0.13710(16) 0.034(3) Uani 1 1 d U
O6 O -0.2692(11) 0.0777(4) 0.15966(18) 0.051(4) Uani 1 1 d U
O7 O 1.2525(8) -0.1657(3) 0.14249(17) 0.043(3) Uani 1 1 d U
O8 O 1.1820(11) -0.1339(3) 0.16824(17) 0.055(4) Uani 1 1 d U
O9 O 1.1114(8) -0.1125(3) 0.10238(14) 0.039(3) Uani 1 1 d DU
O10 O 1.1604(9) -0.0475(3) 0.11884(15) 0.058(4) Uani 1 1 d DU
O11 O -0.0127(14) 0.2856(6) 0.0956(3) 0.121(6) Uani 1 1 d DU
O12 O -0.1553(11) 0.6675(4) 0.1049(2) 0.083(5) Uani 1 1 d U
Zn1 Zn 1.10967(15) -0.13605(5) 0.13635(3) 0.0368(10) Uani 1 1 d U
Zn2 Zn -0.20483(15) 0.07760(5) 0.13160(3) 0.0365(10) Uani 1 1 d U

loop_
_atom_site_aniso_label
_atom_site_aniso_U_11
_atom_site_aniso_U_22
_atom_site_aniso_U_33
_atom_site_aniso_U_23
_atom_site_aniso_U_13
_atom_site_aniso_U_12
C1 0.054(12) 0.053(8) 0.069(8) 0.010(7) -0.006(8) 0.001(8)
C2 0.046(11) 0.053(7) 0.058(7) 0.017(6) 0.008(8) -0.002(8)
C3 0.084(12) 0.076(9) 0.078(8) -0.003(7) 0.012(8) 0.010(9)
C4 0.168(16) 0.155(14) 0.169(14) 0.010(9) 0.012(10) 0.009(10)
C5 0.056(11) 0.054(7) 0.059(7) -0.020(6) -0.005(8) 0.006(8)
C6 0.063(12) 0.073(8) 0.062(7) 0.007(6) 0.015(8) 0.006(8)
C7 0.092(12) 0.088(10) 0.107(10) -0.017(8) 0.018(9) 0.002(9)
C8 0.052(11) 0.049(7) 0.065(7) -0.004(6) 0.019(7) -0.013(7)
C9 0.074(12) 0.084(9) 0.059(7) -0.007(7) -0.001(8) 0.005(8)
C10 0.065(11) 0.064(8) 0.058(7) -0.021(6) -0.003(7) 0.004(8)
C11 0.077(11) 0.067(8) 0.052(6) 0.032(6) 0.002(7) -0.004(8)
C12 0.045(11) 0.063(8) 0.063(7) -0.008(6) -0.013(7) 0.005(8)
C13 0.068(11) 0.077(8) 0.068(7) -0.036(7) 0.002(8) 0.015(8)
C14 0.081(11) 0.073(8) 0.056(7) -0.006(6) 0.008(8) -0.025(8)
C15 0.088(11) 0.062(8) 0.058(7) 0.014(6) -0.014(8) 0.000(8)
C16 0.046(11) 0.059(7) 0.058(6) -0.021(6) 0.007(7) 0.028(7)
C17 0.071(12) 0.074(8) 0.066(7) 0.021(6) 0.009(8) 0.008(8)
C18 0.058(11) 0.063(8) 0.049(6) 0.005(6) 0.002(7) -0.006(8)
C19 0.076(12) 0.084(9) 0.092(9) 0.022(7) 0.002(8) -0.024(8)
C20 0.093(12) 0.077(9) 0.062(7) 0.010(6) -0.012(8) 0.004(8)
C21 0.055(11) 0.058(7) 0.056(7) 0.009(6) -0.013(7) 0.009(8)
C22 0.051(12) 0.060(8) 0.072(8) 0.001(7) 0.009(8) -0.018(8)
C23 0.054(11) 0.040(7) 0.056(6) 0.005(5) -0.013(7) -0.008(7)
C24 0.113(12) 0.100(10) 0.087(9) -0.019(7) 0.004(9) 0.035(9)
C25 0.0619(18) 0.0612(17) 0.0623(17) 0.0000(7) 0.0070(7) 0.0001(7)
C26 0.0619(18) 0.0612(17) 0.0623(17) 0.0000(7) 0.0070(7) 0.0001(7)
C27 0.166(16) 0.155(14) 0.162(14) -0.010(9) 0.000(10) 0.017(10)
C28 0.090(13) 0.089(10) 0.097(9) -0.011(8) 0.011(9) 0.007(9)
C29 0.049(11) 0.066(8) 0.031(5) 0.010(5) -0.001(7) 0.003(8)
C30 0.016(10) 0.014(5) 0.029(5) 0.006(4) 0.009(6) 0.010(6)
C31 0.065(11) 0.046(7) 0.068(7) 0.010(6) 0.019(8) 0.000(8)
C32 0.075(12) 0.083(9) 0.083(9) -0.010(7) -0.003(8) 0.022(9)
C33 0.081(12) 0.084(9) 0.066(7) -0.010(7) 0.000(8) -0.003(8)
C34 0.046(11) 0.067(8) 0.057(7) 0.008(6) -0.001(7) 0.004(8)
C35 0.045(11) 0.053(7) 0.035(6) -0.018(5) -0.003(7) 0.015(7)
C36 0.0619(18) 0.0612(17) 0.0623(17) 0.0000(7) 0.0070(7) 0.0001(7)
C37 0.0619(18) 0.0612(17) 0.0623(17) 0.0000(7) 0.0070(7) 0.0001(7)
C38 0.045(4) 0.045(4) 0.045(4) 0.0007(10) 0.0047(11) -0.0003(10)
C39 0.110(13) 0.098(10) 0.098(9) -0.004(8) -0.012(9) 0.022(9)
C40 0.131(13) 0.113(11) 0.112(11) -0.011(8) 0.014(9) -0.001(9)
C41 0.055(11) 0.049(7) 0.068(7) 0.014(6) 0.008(8) 0.021(8)
C42 0.037(11) 0.039(6) 0.031(5) -0.016(5) 0.008(7) -0.032(7)
C43 0.066(11) 0.070(8) 0.044(6) 0.007(6) 0.008(8) -0.002(8)
C44 0.087(12) 0.091(9) 0.089(9) 0.006(7) 0.019(9) 0.010(9)
C45 0.064(11) 0.062(7) 0.031(5) -0.009(5) -0.010(7) 0.016(8)
C46 0.041(11) 0.045(7) 0.031(5) -0.014(5) -0.002(7) 0.006(7)
C47 0.061(11) 0.055(7) 0.039(6) -0.002(5) -0.001(7) 0.001(8)
C48 0.047(11) 0.034(6) 0.054(6) -0.006(5) 0.019(7) -0.004(7)
C49 0.046(11) 0.048(7) 0.059(7) 0.005(6) 0.012(8) -0.005(8)
C50 0.029(11) 0.027(6) 0.048(6) -0.008(5) 0.003(7) 0.008(7)
C51 0.074(12) 0.075(9) 0.085(8) 0.002(7) 0.013(8) 0.005(8)
C52 0.090(12) 0.100(10) 0.081(8) 0.007(7) 0.001(9) -0.009(9)
C53 0.0619(18) 0.0612(17) 0.0623(17) 0.0000(7) 0.0070(7) 0.0001(7)
C54 0.0619(18) 0.0612(17) 0.0623(17) 0.0000(7) 0.0070(7) 0.0001(7)
C55 0.0619(18) 0.0612(17) 0.0623(17) 0.0000(7) 0.0070(7) 0.0001(7)
C56 0.054(11) 0.062(8) 0.065(7) 0.002(6) 0.016(7) 0.011(8)
C57 0.118(13) 0.107(11) 0.116(10) -0.009(8) 0.012(9) 0.008(9)
C63 0.052(11) 0.056(7) 0.066(7) 0.002(6) 0.013(8) 0.001(8)
C64 0.178(10) 0.173(9) 0.180(9) 0.002(5) 0.017(6) -0.001(6)
C65 0.178(10) 0.173(9) 0.180(9) 0.002(5) 0.017(6) -0.001(6)
C66 0.053(11) 0.047(7) 0.048(6) 0.002(5) 0.001(7) -0.019(7)
C67 0.035(11) 0.056(7) 0.048(6) 0.008(5) 0.001(7) 0.008(8)
C68 0.103(13) 0.096(10) 0.104(10) -0.004(8) 0.012(9) 0.006(9)
C69 0.178(10) 0.173(9) 0.180(9) 0.002(5) 0.017(6) -0.001(6)
C71 0.076(12) 0.084(9) 0.084(8) 0.003(7) 0.017(8) 0.011(8)
C72 0.084(12) 0.085(9) 0.085(8) 0.001(7) 0.015(8) -0.013(9)
C73 0.106(13) 0.100(10) 0.105(10) -0.002(8) 0.023(9) -0.008(9)
C74 0.053(11) 0.063(8) 0.056(6) -0.008(6) 0.015(7) -0.002(8)
C75 0.045(11) 0.053(7) 0.061(7) 0.003(6) 0.010(7) -0.007(7)
C76 0.23(2) 0.23(2) 0.24(2) -0.002(10) 0.025(10) 0.003(10)
C77 0.090(12) 0.077(9) 0.104(9) -0.004(7) 0.009(9) -0.016(9)
N1 0.047(3) 0.047(3) 0.047(3) 0.0004(10) 0.0055(11) 0.0008(10)
N2 0.053(11) 0.073(7) 0.068(6) -0.004(5) 0.027(7) -0.026(7)
N3 0.089(11) 0.103(8) 0.096(9) 0.028(6) 0.019(9) 0.012(8)
N4 0.104(12) 0.098(9) 0.100(8) -0.015(7) -0.011(8) -0.013(8)
N5 0.047(10) 0.050(6) 0.066(6) 0.013(5) -0.009(7) 0.011(7)
N6 0.073(11) 0.041(6) 0.080(7) 0.011(5) 0.015(7) 0.009(7)
N7 0.099(12) 0.107(9) 0.076(7) -0.014(7) -0.001(8) 0.004(8)
N8 0.060(10) 0.036(6) 0.068(6) 0.000(5) 0.002(7) 0.003(6)
N9 0.054(5) 0.054(5) 0.055(5) 0.000 0.0058(11) 0.000
N10 0.062(11) 0.056(7) 0.063(7) -0.005(5) 0.012(7) 0.003(7)
N12 0.066(11) 0.064(7) 0.075(6) 0.017(6) 0.002(7) 0.008(7)
C58 0.038(4) 0.038(4) 0.039(4) 0.0002(10) 0.0038(11) 0.0004(10)
C59 0.092(12) 0.076(9) 0.090(9) -0.001(7) -0.003(8) 0.007(8)
C60 0.054(11) 0.033(7) 0.076(7) 0.009(6) -0.004(8) -0.017(7)
C61 0.0619(18) 0.0612(17) 0.0623(17) 0.0000(7) 0.0070(7) 0.0001(7)
C62 0.0619(18) 0.0612(17) 0.0623(17) 0.0000(7) 0.0070(7) 0.0001(7)
N11 0.042(10) 0.037(5) 0.035(4) 0.012(4) -0.004(6) -0.005(6)
O1 0.088(10) 0.108(8) 0.071(6) -0.001(5) 0.001(7) -0.003(7)
O2 0.092(10) 0.102(7) 0.054(5) -0.017(5) 0.012(6) -0.003(7)
O3 0.073(10) 0.079(7) 0.108(7) -0.004(6) 0.036(7) 0.005(7)
O4 0.077(10) 0.065(6) 0.061(5) 0.001(4) 0.029(6) -0.002(6)
O5 0.022(9) 0.037(5) 0.046(4) -0.008(4) 0.012(5) -0.008(5)
O6 0.045(10) 0.058(6) 0.052(5) 0.002(4) 0.018(6) -0.018(6)
O7 0.028(9) 0.043(5) 0.057(5) 0.001(4) 0.006(5) 0.008(5)
O8 0.068(10) 0.045(5) 0.048(5) 0.004(4) -0.009(6) -0.004(6)
O9 0.035(9) 0.037(5) 0.040(4) -0.004(3) -0.011(5) 0.022(5)
O10 0.070(10) 0.070(6) 0.036(4) -0.002(4) 0.013(5) -0.018(6)
O11 0.117(11) 0.128(9) 0.121(8) 0.006(7) 0.028(8) -0.004(8)
O12 0.083(10) 0.062(6) 0.097(6) -0.015(5) -0.025(7) 0.022(7)
Zn1 0.026(3) 0.0271(9) 0.0527(9) -0.0012(6) -0.0176(10) 0.0136(10)
Zn2 0.018(3) 0.0288(10) 0.0630(10) 0.0049(7) 0.0084(11) 0.0139(10)

loop_
_atom_type_symbol
_atom_type_description
_atom_type_scat_dispersion_real
_atom_type_scat_dispersion_imag
_atom_type_scat_source
C C 0.0033 0.0016 'International Tables Vol C Tables 4.2.6.8 and 6.1.1.4'
H H 0.0000 0.0000 'International Tables Vol C Tables 4.2.6.8 and 6.1.1.4'
O O 0.0106 0.0060 'International Tables Vol C Tables 4.2.6.8 and 6.1.1.4'
N N 0.0061 0.0033 'International Tables Vol C Tables 4.2.6.8 and 6.1.1.4'
Zn Zn 0.2839 1.4301 'International Tables Vol C Tables 4.2.6.8 and 6.1.1.4'

loop_
_geom_angle_atom_site_label_1
_geom_angle_atom_site_label_2
_geom_angle_atom_site_label_3
_geom_angle
_geom_angle_site_symmetry_1
_geom_angle_site_symmetry_3
O5 C1 O6 129(3) . .
O5 C1 C2 126(3) . .
O6 C1 C2 103.7(17) . .
C7 C2 C3 122.9(16) . .
C7 C2 C1 125.8(19) . .
C3 C2 C1 110.8(15) . .
C4 C3 C2 117.5(7) . .
C4 C3 H3 121.3 . .
C2 C3 H3 121.3 . .
C3 C4 C5 120.0 . .
C3 C4 H4 120.0 . .
C5 C4 H4 120.0 . .
C6 C5 C4 120.0 . .
C6 C5 N3 124.9(10) . .
C4 C5 N3 115.1(10) . .
C5 C6 C7 120.0 . .
C5 C6 H6 120.0 . .
C7 C6 H6 120.0 . .
C2 C7 C6 119.6(11) . .
C2 C7 H7 120.4 . .
C6 C7 H7 120.0 . .
O3 C8 O4 120.8(17) . .
O3 C8 C9 124.4(17) . .
O4 C8 C9 114.8(14) . .
C14 C9 C10 118.4(16) . .
C14 C9 C8 120.2(14) . .
C10 C9 C8 120.2(14) . .
C11 C10 C9 120.5(9) . .
C11 C10 H10 119.7 . .
C9 C10 H10 119.7 . .
C12 C11 C10 120.0 . .
C12 C11 H11 120.0 . .
C10 C11 H11 120.0 . .
C11 C12 C13 120.0 . .
C11 C12 N4 121.0(7) . .
C13 C12 N4 117.8(7) . .
C14 C13 C12 120.0 . .
C14 C13 H13 120.0 . .
C12 C13 H13 120.0 . .
C13 C14 C9 121.0(9) . .
C13 C14 H14 120.0 . .
C9 C14 H14 119.0 . .
O10 C15 O9 124.8(13) . .
O10 C15 C16 127.5(14) . .
O9 C15 C16 107.1(11) . .
C21 C16 C17 121.2(13) . .
C21 C16 C15 125.9(14) . .
C17 C16 C15 112.9(13) . .
C16 C17 C18 118.9(8) . .
C16 C17 H17 120.6 . .
C18 C17 H17 120.6 . .
C17 C18 C19 120.0 . .
C17 C18 H18 120.0 . .
C19 C18 H18 120.0 . .
C20 C19 C18 120.0 . .
C20 C19 N10 118.5(6) . .
C18 C19 N10 121.4(6) . .
C19 C20 C21 120.0 . .
C19 C20 H20 120.0 . .
C21 C20 H20 120.0 . .
C16 C21 C20 119.8(7) . .
C16 C21 H21 120.1 . .
C20 C21 H21 120.0 . .
O7 C22 O8 123(2) . .
O7 C22 C23 128(3) . .
O8 C22 C23 108.2(17) . .
O7 C22 Zn1 75.3(15) . .
O8 C22 Zn1 48.7(11) . .
C23 C22 Zn1 156.9(17) . .
C24 C23 C28 127.2(17) . .
C24 C23 C22 118(2) . .
C28 C23 C22 114.6(15) . .
C23 C24 C25 116.4(11) . .
C23 C24 H24 121.8 . .
C25 C24 H24 121.8 . .
C24 C25 C26 120.0 . .
C24 C25 H25 120.0 . .
C26 C25 H25 120.0 . .
C25 C26 C27 120.0 . .
C25 C26 N9 120.1(5) . .
C27 C26 N9 119.9(4) . .
C28 C27 C26 120.0 . .
C28 C27 H27 120.0 . .
C26 C27 H27 120.0 . .
C23 C28 C27 116.3(8) . .
C23 C28 H28 123.7 . .
C27 C28 H28 120.0 . .
C50 C29 O1 133.9(12) . .
C50 C29 N7 123.0(12) . .
O1 C29 N7 102.4(16) . .
N8 C30 C31 120.4(6) . .
N8 C30 H30 119.8 . .
C31 C30 H30 119.8 . .
C32 C31 C30 120.0 . .
C32 C31 H31 120.0 . .
C30 C31 H31 120.0 . .
N7 C32 C33 124.6(5) . .
N7 C32 C31 115.4(5) . .
C33 C32 C31 120.0 . .
C32 C33 C34 120.0 . .
C32 C33 H33 120.0 . .
C34 C33 H33 120.0 . .
C33 C34 N8 119.4(7) . .
C33 C34 H34 120.0 . .
N8 C34 H34 120.6 . .
O2 C35 C41 123.6(15) . .
O2 C35 N6 121(2) . .
C41 C35 N6 115.8(12) . .
N5 C36 C37 120.1(6) . .
N5 C36 H36 119.9 . .
C37 C36 H36 119.9 . .
C36 C37 C38 120.0 . .
C36 C37 H37 120.0 . .
C38 C37 H37 120.0 . .
C39 C38 C37 120.0 . .
C39 C38 N6 123.7(5) . .
C37 C38 N6 116.2(5) . .
C40 C39 C38 120.0 . .
C40 C39 H39 120.0 . .
C38 C39 H39 120.0 . .
C39 C40 N5 119.6(8) . .
C39 C40 H40 120.0 . .
N5 C40 H40 120.4 . .
C35 C41 C42 125.6(5) . .
C35 C41 C46 114.0(5) . .
C42 C41 C46 120.0 . .
C43 C42 C41 120.0 . .
C43 C42 H42 120.0 . .
C41 C42 H42 120.0 . .
C42 C43 C44 120.0 . .
C42 C43 H43 120.0 . .
C44 C43 H43 120.0 . .
C45 C44 C43 120.0 . .
C45 C44 C47 122.7 . .
C43 C44 C47 117.1 . .
C46 C45 C44 120.0 . .
C46 C45 H45 120.0 . .
C44 C45 H45 120.0 . .
C45 C46 C41 120.0 . .
C45 C46 H46 120.0 . .
C41 C46 H46 120.0 . .
C52 C47 C48 120.0 . .
C52 C47 C44 121.0 . .
C48 C47 C44 118.7 . .
C47 C48 C49 120.0 . .
C47 C48 H48 120.0 . .
C49 C48 H48 120.0 . .
C50 C49 C48 120.0 . .
C50 C49 H49 120.0 . .
C48 C49 H49 120.0 . .
C29 C50 C49 124.2(5) . .
C29 C50 C51 115.8(5) . .
C49 C50 C51 120.0 . .
C52 C51 C50 120.0 . .
C52 C51 H51 120.0 . .
C50 C51 H51 120.0 . .
C51 C52 C47 120.0 . .
C51 C52 H52 120.0 . .
C47 C52 H52 120.0 . .
C54 C53 N1 120.8(5) . .
C54 C53 H53 120.0 . .
N1 C53 H53 119.2 . .
C55 C54 C53 120.0 . .
C55 C54 H54 120.0 . .
C53 C54 H54 120.0 . .
N2 C55 C54 116.0(6) . .
N2 C55 C56 124.0(6) . .
C54 C55 C56 120.0 . .
C57 C56 C55 120.0 . .
C57 C56 H56 120.0 . .
C55 C56 H56 120.0 . .
C56 C57 N1 121.1(5) . .
C56 C57 H57 120.0 . .
N1 C57 H57 118.9 . .
C64 C63 C68 120.0 . .
C64 C63 H63 120.0 . .
C68 C63 H63 120.0 . .
C65 C64 C63 120.0 . .
C65 C64 C69 109.5(9) . .
C63 C64 C69 130.5(9) . .
C64 C65 C66 120.0 . .
C64 C65 H65 120.0 . .
C66 C65 H65 120.0 . .
C67 C66 C65 120.0 . .
C67 C66 H66 120.0 . .
C65 C66 H66 120.0 . .
C68 C67 C66 120.0 . .
C68 C67 C73 122.8(5) . .
C66 C67 C73 117.2(5) . .
C67 C68 C63 120.0 . .
C67 C68 H68 120.0 . .
C63 C68 H68 120.0 . .
O11 C69 N2 135(3) . .
O11 C69 C64 120.3(19) . .
N2 C69 C64 104.4(16) . .
C72 C71 C76 120.0 . .
C72 C71 H71 120.0 . .
C76 C71 H71 120.0 . .
C73 C72 C71 120.0 . .
C73 C72 H72 120.0 . .
C71 C72 H72 120.0 . .
C72 C73 C74 120.0 . .
C72 C73 C67 117.6(5) . .
C74 C73 C67 122.3(5) . .
C73 C74 C75 120.0 . .
C73 C74 H74 120.0 . .
C75 C74 H74 120.0 . .
C74 C75 C76 120.0 . .
C74 C75 H75 120.0 . .
C76 C75 H75 120.0 . .
C75 C76 C71 120.0 . .
C75 C76 C77 116.3(10) . .
C71 C76 C77 122.2(9) . .
N12 C77 C76 104.3(13) . .
N12 C77 O12 125.7(16) . .
C76 C77 O12 111.0(13) . .
C53 N1 C57 118.0(8) . .
C53 N1 Zn2 116.1(8) . .
C57 N1 Zn2 125.8(7) . .
C55 N2 C69 121.3(19) . .
C55 N2 H2 119.4 . .
C69 N2 H2 119.4 . .
N3 N3 C5 111(3) 2_455 .
N4 N4 C12 107.7(17) 5_455 .
C36 N5 C40 120.3(13) . .
C36 N5 Zn2 117.0(7) . .
C40 N5 Zn2 122.4(10) . .
C35 N6 C38 127.5(13) . .
C35 N6 H6A 116.2 . .
C38 N6 H6A 116.2 . .
C32 N7 C29 135.8(12) . .
C32 N7 H7A 112.1 . .
C29 N7 H7A 112.1 . .
C30 N8 C34 120.2(12) . .
C30 N8 Zn1 119.0(7) . .
C34 N8 Zn1 120.5(8) . .
C26 N9 C26 177.7(12) . 2_855
N10 N10 C19 118.2(19) 5_755 .
C77 N12 C60 125.0(9) . .
C77 N12 H12 117.5 . .
C60 N12 H12 117.5 . .
C59 C58 N11 120.0 . .
C59 C58 H58 120.0 . .
N11 C58 H58 120.0 . .
C60 C59 C58 120.0 . .
C60 C59 H59 120.0 . .
C58 C59 H59 120.0 . .
C59 C60 C61 120.0 . .
C59 C60 N12 118.1 . .
C61 C60 N12 121.8 . .
C62 C61 C60 120.0 . .
C62 C61 H61 120.0 . .
C60 C61 H61 120.0 . .
C61 C62 N11 120.0 . .
C61 C62 H62 120.0 . .
N11 C62 H62 120.0 . .
C62 N11 C58 120.0 . .
C62 N11 Zn1 118.1(2) . 1_465
C58 N11 Zn1 121.9(2) . 1_465
C8 O4 Zn2 114.5(9) . .
C1 O6 Zn2 112.1(13) . .
C22 O8 Zn1 102.3(11) . .
C15 O9 Zn1 114.6(7) . .
O9 Zn1 O8 136.1(5) . .
O9 Zn1 N11 101.4(3) . 1_645
O8 Zn1 N11 108.6(3) . 1_645
O9 Zn1 N8 102.6(4) . .
O8 Zn1 N8 100.7(6) . .
N11 Zn1 N8 103.5(4) 1_645 .
O9 Zn1 C22 115.9(6) . .
O8 Zn1 C22 29.0(5) . .
N11 Zn1 C22 99.6(5) 1_645 .
N8 Zn1 C22 129.6(6) . .
O4 Zn2 O6 124.9(7) . .
O4 Zn2 N1 100.9(5) . .
O6 Zn2 N1 106.9(5) . .
O4 Zn2 N5 112.0(6) . .
O6 Zn2 N5 106.7(6) . .
N1 Zn2 N5 103.1(7) . .

loop_
_geom_bond_atom_site_label_1
_geom_bond_atom_site_label_2
_geom_bond_distance
_geom_bond_site_symmetry_2
C1 O5 1.05(2) .
C1 O6 1.18(3) .
C1 C2 1.67(3) .
C2 C7 1.324(18) .
C2 C3 1.42(3) .
C3 C4 1.3900 .
C3 H3 0.9300 .
C4 C5 1.3900 .
C4 H4 0.9300 .
C5 C6 1.3900 .
C5 N3 1.48(2) .
C6 C7 1.3900 .
C6 H6 0.9300 .
C7 H7 0.9300 .
C8 O3 1.261(19) .
C8 O4 1.35(2) .
C8 C9 1.50(3) .
C9 C14 1.39(2) .
C9 C10 1.41(2) .
C10 C11 1.3900 .
C10 H10 0.9300 .
C11 C12 1.3900 .
C11 H11 0.9300 .
C12 C13 1.3900 .
C12 N4 1.47(2) .
C13 C14 1.3900 .
C13 H13 0.9300 .
C14 H14 0.9300 .
C15 O10 1.200(9) .
C15 O9 1.298(16) .
C15 C16 1.51(2) .
C16 C21 1.361(19) .
C16 C17 1.402(19) .
C17 C18 1.3900 .
C17 H17 0.9300 .
C18 C19 1.3900 .
C18 H18 0.9300 .
C19 C20 1.3900 .
C19 N10 1.469(16) .
C20 C21 1.3900 .
C20 H20 0.9300 .
C21 H21 0.9300 .
C22 O7 1.14(2) .
C22 O8 1.28(3) .
C22 C23 1.56(3) .
C22 Zn1 2.58(3) .
C23 C24 1.341(18) .
C23 C28 1.35(3) .
C24 C25 1.3900 .
C24 H24 0.9300 .
C25 C26 1.3900 .
C25 H25 0.9300 .
C26 C27 1.3900 .
C26 N9 1.759(12) .
C27 C28 1.3900 .
C27 H27 0.9300 .
C28 H28 0.9300 .
C29 C50 1.40(2) .
C29 O1 1.44(2) .
C29 N7 1.502(19) .
C30 N8 1.368(15) .
C30 C31 1.3900 .
C30 H30 0.9300 .
C31 C32 1.3900 .
C31 H31 0.9300 .
C32 N7 1.257(17) .
C32 C33 1.3900 .
C33 C34 1.3900 .
C33 H33 0.9300 .
C34 N8 1.410(12) .
C34 H34 0.9300 .
C35 O2 1.189(18) .
C35 C41 1.39(2) .
C35 N6 1.42(2) .
C36 N5 1.377(16) .
C36 C37 1.3900 .
C36 H36 0.9300 .
C37 C38 1.3900 .
C37 H37 0.9300 .
C38 C39 1.3900 .
C38 N6 1.442(19) .
C39 C40 1.3900 .
C39 H39 0.9300 .
C40 N5 1.399(12) .
C40 H40 0.9300 .
C41 C42 1.3900 .
C41 C46 1.3900 .
C42 C43 1.3900 .
C42 H42 0.9300 .
C43 C44 1.3900 .
C43 H43 0.9300 .
C44 C45 1.3900 .
C44 C47 1.5776 .
C45 C46 1.3900 .
C45 H45 0.9300 .
C46 H46 0.9300 .
C47 C52 1.3900 .
C47 C48 1.3900 .
C48 C49 1.3900 .
C48 H48 0.9300 .
C49 C50 1.3900 .
C49 H49 0.9300 .
C50 C51 1.3900 .
C51 C52 1.3900 .
C51 H51 0.9300 .
C52 H52 0.9300 .
C53 C54 1.3900 .
C53 N1 1.410(13) .
C53 H53 0.9300 .
C54 C55 1.3900 .
C54 H54 0.9300 .
C55 N2 1.386(14) .
C55 C56 1.3900 .
C56 C57 1.3900 .
C56 H56 0.9300 .
C57 N1 1.398(14) .
C57 H57 0.9300 .
C63 C64 1.3900 .
C63 C68 1.3900 .
C63 H63 0.9300 .
C64 C65 1.3900 .
C64 C69 1.55(3) .
C65 C66 1.3900 .
C65 H65 0.9300 .
C66 C67 1.3900 .
C66 H66 0.9300 .
C67 C68 1.3900 .
C67 C73 1.533(9) .
C68 H68 0.9300 .
C69 O11 1.245(10) .
C69 N2 1.450(10) .
C71 C72 1.3900 .
C71 C76 1.3900 .
C71 H71 0.9300 .
C72 C73 1.3900 .
C72 H72 0.9300 .
C73 C74 1.3900 .
C74 C75 1.3900 .
C74 H74 0.9300 .
C75 C76 1.3900 .
C75 H75 0.9300 .
C76 C77 1.48(2) .
C77 N12 1.449(10) .
C77 O12 1.54(2) .
N1 Zn2 1.997(12) .
N2 H2 0.8600 .
N3 N3 1.10(3) 2_455
N4 N4 1.39(4) 5_455
N5 Zn2 1.997(17) .
N6 H6A 0.8600 .
N7 H7A 0.8600 .
N8 Zn1 2.033(14) .
N9 C26 1.759(12) 2_855
N10 N10 1.04(3) 5_755
N12 C60 1.4809 .
N12 H12 0.8600 .
C58 C59 1.3900 .
C58 N11 1.3900 .
C58 H58 0.9300 .
C59 C60 1.3900 .
C59 H59 0.9300 .
C60 C61 1.3900 .
C61 C62 1.3900 .
C61 H61 0.9300 .
C62 N11 1.3900 .
C62 H62 0.9300 .
N11 Zn1 2.016(6) 1_465
O4 Zn2 1.901(11) .
O6 Zn2 1.946(12) .
O8 Zn1 1.986(12) .
O9 Zn1 1.947(8) .
Zn1 N11 2.016(6) 1_645

loop_
_geom_torsion_atom_site_label_1
_geom_torsion_atom_site_label_2
_geom_torsion_atom_site_label_3
_geom_torsion_atom_site_label_4
_geom_torsion
_geom_torsion_site_symmetry_4
O5 C1 C2 C7 -165(2) .
O6 C1 C2 C7 2(2) .
O5 C1 C2 C3 23(3) .
O6 C1 C2 C3 -170.6(15) .
C7 C2 C3 C4 2.4(18) .
C1 C2 C3 C4 175.2(8) .
C2 C3 C4 C5 -1.1(8) .
C3 C4 C5 C6 0.0 .
C3 C4 C5 N3 178.2(8) .
C4 C5 C6 C7 0.0 .
N3 C5 C6 C7 -178.0(9) .
C3 C2 C7 C6 -2.5(19) .
C1 C2 C7 C6 -174.1(12) .
C5 C6 C7 C2 1.2(9) .
O3 C8 C9 C14 -12(3) .
O4 C8 C9 C14 167.6(18) .
O3 C8 C9 C10 156(2) .
O4 C8 C9 C10 -25(3) .
C14 C9 C10 C11 -3(2) .
C8 C9 C10 C11 -170.5(15) .
C9 C10 C11 C12 1.3(12) .
C10 C11 C12 C13 0.0 .
C10 C11 C12 N4 -167.5(12) .
C11 C12 C13 C14 0.0 .
N4 C12 C13 C14 167.9(12) .
C12 C13 C14 C9 -1.4(12) .
C10 C9 C14 C13 3(2) .
C8 C9 C14 C13 170.5(15) .
O10 C15 C16 C21 -170(2) .
O9 C15 C16 C21 2(3) .
O10 C15 C16 C17 8(4) .
O9 C15 C16 C17 180.0(16) .
C21 C16 C17 C18 3(2) .
C15 C16 C17 C18 -175.7(13) .
C16 C17 C18 C19 -1.3(11) .
C17 C18 C19 C20 0.0 .
C17 C18 C19 N10 175.9(11) .
C18 C19 C20 C21 0.0 .
N10 C19 C20 C21 -176.1(10) .
C17 C16 C21 C20 -3(2) .
C15 C16 C21 C20 175.5(17) .
C19 C20 C21 C16 1.3(11) .
O7 C22 C23 C24 -166.4(17) .
O8 C22 C23 C24 4(2) .
Zn1 C22 C23 C24 5(4) .
O7 C22 C23 C28 15(2) .
O8 C22 C23 C28 -174.1(13) .
Zn1 C22 C23 C28 -173(2) .
C28 C23 C24 C25 -1.8(18) .
C22 C23 C24 C25 -179.9(9) .
C23 C24 C25 C26 0.8(8) .
C24 C25 C26 C27 0.0 .
C24 C25 C26 N9 178.4(7) .
C25 C26 C27 C28 0.0 .
N9 C26 C27 C28 -178.4(7) .
C24 C23 C28 C27 1.8(18) .
C22 C23 C28 C27 179.9(9) .
C26 C27 C28 C23 -0.8(8) .
N8 C30 C31 C32 -0.6(6) .
C30 C31 C32 N7 179.5(6) .
C30 C31 C32 C33 0.0 .
N7 C32 C33 C34 -179.5(7) .
C31 C32 C33 C34 0.0 .
C32 C33 C34 N8 0.6(6) .
N5 C36 C37 C38 -0.5(7) .
C36 C37 C38 C39 0.0 .
C36 C37 C38 N6 178.7(6) .
C37 C38 C39 C40 0.0 .
N6 C38 C39 C40 -178.6(7) .
C38 C39 C40 N5 0.5(7) .
O2 C35 C41 C42 174.3(11) .
N6 C35 C41 C42 -5.8(16) .
O2 C35 C41 C46 -13.2(17) .
N6 C35 C41 C46 166.8(9) .
C35 C41 C42 C43 172.2(8) .
C46 C41 C42 C43 0.0 .
C41 C42 C43 C44 0.0 .
C42 C43 C44 C45 0.0 .
C42 C43 C44 C47 -175.2 .
C43 C44 C45 C46 0.0 .
C47 C44 C45 C46 174.9 .
C44 C45 C46 C41 0.0 .
C35 C41 C46 C45 -173.0(7) .
C42 C41 C46 C45 0.0 .
C45 C44 C47 C52 39.0 .
C43 C44 C47 C52 -145.9 .
C45 C44 C47 C48 -147.3 .
C43 C44 C47 C48 27.7 .
C52 C47 C48 C49 0.0 .
C44 C47 C48 C49 -173.7 .
C47 C48 C49 C50 0.0 .
O1 C29 C50 C49 165.1(13) .
N7 C29 C50 C49 -26.5(16) .
O1 C29 C50 C51 -13(2) .
N7 C29 C50 C51 155.9(9) .
C48 C49 C50 C29 -177.5(8) .
C48 C49 C50 C51 0.0 .
C29 C50 C51 C52 177.7(7) .
C49 C50 C51 C52 0.0 .
C50 C51 C52 C47 0.0 .
C48 C47 C52 C51 0.0 .
C44 C47 C52 C51 173.5 .
N1 C53 C54 C55 -1.8(8) .
C53 C54 C55 N2 -178.0(8) .
C53 C54 C55 C56 0.0 .
N2 C55 C56 C57 177.8(9) .
C54 C55 C56 C57 0.0 .
C55 C56 C57 N1 1.8(8) .
C68 C63 C64 C65 0.0 .
C68 C63 C64 C69 -178.8(17) .
C63 C64 C65 C66 0.0 .
C69 C64 C65 C66 179.0(13) .
C64 C65 C66 C67 0.0 .
C65 C66 C67 C68 0.0 .
C65 C66 C67 C73 178.7(3) .
C66 C67 C68 C63 0.0 .
C73 C67 C68 C63 -178.6(3) .
C64 C63 C68 C67 0.0 .
C65 C64 C69 O11 -34(4) .
C63 C64 C69 O11 144(2) .
C65 C64 C69 N2 146.3(17) .
C63 C64 C69 N2 -35(3) .
C76 C71 C72 C73 0.0 .
C71 C72 C73 C74 0.0 .
C71 C72 C73 C67 176.1(4) .
C68 C67 C73 C72 24.5(3) .
C66 C67 C73 C72 -154.12(12) .
C68 C67 C73 C74 -159.45(12) .
C66 C67 C73 C74 21.9(3) .
C72 C73 C74 C75 0.0 .
C67 C73 C74 C75 -175.9(4) .
C73 C74 C75 C76 0.0 .
C74 C75 C76 C71 0.0 .
C74 C75 C76 C77 -166.6(8) .
C72 C71 C76 C75 0.0 .
C72 C71 C76 C77 165.8(9) .
C75 C76 C77 N12 -54.1(14) .
C71 C76 C77 N12 139.6(8) .
C75 C76 C77 O12 168.0(9) .
C71 C76 C77 O12 1.7(16) .
C54 C53 N1 C57 3.4(15) .
C54 C53 N1 Zn2 -174.0(4) .
C56 C57 N1 C53 -3.5(15) .
C56 C57 N1 Zn2 173.7(6) .
C54 C55 N2 C69 159(2) .
C56 C55 N2 C69 -19(3) .
O11 C69 N2 C55 -7(6) .
C64 C69 N2 C55 172.2(13) .
C6 C5 N3 N3 14.5(8) 2_455
C4 C5 N3 N3 -163.64(15) 2_455
C11 C12 N4 N4 -38(3) 5_455
C13 C12 N4 N4 154.3(19) 5_455
C37 C36 N5 C40 0.9(13) .
C37 C36 N5 Zn2 175.0(4) .
C39 C40 N5 C36 -0.9(13) .
C39 C40 N5 Zn2 -174.7(5) .
O2 C35 N6 C38 14(2) .
C41 C35 N6 C38 -166.3(11) .
C39 C38 N6 C35 -20.1(17) .
C37 C38 N6 C35 161.3(12) .
C33 C32 N7 C29 1.8(18) .
C31 C32 N7 C29 -177.8(13) .
C50 C29 N7 C32 -161.3(12) .
O1 C29 N7 C32 10(2) .
C31 C30 N8 C34 1.3(12) .
C31 C30 N8 Zn1 174.3(3) .
C33 C34 N8 C30 -1.2(12) .
C33 C34 N8 Zn1 -174.2(4) .
C25 C26 N9 C26 107.9(4) 2_855
C27 C26 N9 C26 -73.7(3) 2_855
C20 C19 N10 N10 7(3) 5_755
C18 C19 N10 N10 -169(2) 5_755
C76 C77 N12 C60 -167.0(7) .
O12 C77 N12 C60 -37(2) .
N11 C58 C59 C60 0.0 .
C58 C59 C60 C61 0.0 .
C58 C59 C60 N12 177.4 .
C77 N12 C60 C59 161.2(11) .
C77 N12 C60 C61 -21.4(11) .
C59 C60 C61 C62 0.0 .
N12 C60 C61 C62 -177.3 .
C60 C61 C62 N11 0.0 .
C61 C62 N11 C58 0.0 .
C61 C62 N11 Zn1 -179.3(2) 1_465
C59 C58 N11 C62 0.0 .
C59 C58 N11 Zn1 179.3(2) 1_465
O3 C8 O4 Zn2 -15(3) .
C9 C8 O4 Zn2 166.1(14) .
O5 C1 O6 Zn2 -10(3) .
C2 C1 O6 Zn2 -176.7(8) .
O7 C22 O8 Zn1 -10(2) .
C23 C22 O8 Zn1 179.3(9) .
O10 C15 O9 Zn1 11(3) .
C16 C15 O9 Zn1 -161.5(13) .
C15 O9 Zn1 O8 -46.4(17) .
C15 O9 Zn1 N11 -179.1(15) 1_645
C15 O9 Zn1 N8 74.1(15) .
C15 O9 Zn1 C22 -72.4(16) .
C22 O8 Zn1 O9 -54.7(12) .
C22 O8 Zn1 N11 75.8(11) 1_645
C22 O8 Zn1 N8 -175.9(10) .
C30 N8 Zn1 O9 23.0(9) .
C34 N8 Zn1 O9 -164.0(8) .
C30 N8 Zn1 O8 165.5(8) .
C34 N8 Zn1 O8 -21.5(9) .
C30 N8 Zn1 N11 -82.2(8) 1_645
C34 N8 Zn1 N11 90.8(8) 1_645
C30 N8 Zn1 C22 162.9(8) .
C34 N8 Zn1 C22 -24.1(11) .
O7 C22 Zn1 O9 -47.2(11) .
O8 C22 Zn1 O9 141.0(9) .
C23 C22 Zn1 O9 139(3) .
O7 C22 Zn1 O8 171.8(18) .
C23 C22 Zn1 O8 -2(2) .
O7 C22 Zn1 N11 60.5(10) 1_645
O8 C22 Zn1 N11 -111.3(10) 1_645
C23 C22 Zn1 N11 -113(3) 1_645
O7 C22 Zn1 N8 177.0(8) .
O8 C22 Zn1 N8 5.3(13) .
C23 C22 Zn1 N8 4(3) .
C8 O4 Zn2 O6 -51.3(16) .
C8 O4 Zn2 N1 -171.0(14) .
C8 O4 Zn2 N5 80.0(15) .
C1 O6 Zn2 O4 -42.0(16) .
C1 O6 Zn2 N1 74.9(15) .
C1 O6 Zn2 N5 -175.3(14) .
C53 N1 Zn2 O4 129.9(10) .
C57 N1 Zn2 O4 -47.3(13) .
C53 N1 Zn2 O6 -2.0(12) .
C57 N1 Zn2 O6 -179.2(11) .
C53 N1 Zn2 N5 -114.2(10) .
C57 N1 Zn2 N5 68.6(12) .
C36 N5 Zn2 O4 33.1(11) .
C40 N5 Zn2 O4 -153.0(9) .
C36 N5 Zn2 O6 173.0(8) .
C40 N5 Zn2 O6 -13.0(11) .
C36 N5 Zn2 N1 -74.6(9) .
C40 N5 Zn2 N1 99.3(10) .
